data_2229724
loop_
_publ_author_name
'Dong, Shuai'
'Jiang, Jianzhuang'

_publ_section_title
;
 <i>meso</i>-[5,10,15,20-Tetrakis(4-cyanophenyl)porphyrinato]zinc
;
_journal_coeditor_code JH2269
_journal_issue 4
_journal_name_full 'Acta Crystallographica Section E'
_journal_page_first m431
_journal_paper_doi 10.1107/S160053681100849X
_journal_volume 67
_journal_year 2011
_chemical_formula_iupac '[Zn (C48 H24 N8)]'
_chemical_formula_moiety 'C48 H24 N8 Zn'
_chemical_formula_sum 'C48 H24 N8 Zn'
_chemical_formula_weight 778.12
_chemical_name_systematic
;
<i>meso</i>-[5,10,15,20-Tetrakis(4-cyanophenyl)porphyrinato]zinc
;
_space_group_IT_number 14
_symmetry_cell_setting monoclinic
_symmetry_space_group_name_Hall '-P 2yn'
_symmetry_space_group_name_H-M 'P 1 21/n 1'
_atom_sites_solution_hydrogens geom
_atom_sites_solution_primary direct
_atom_sites_solution_secondary difmap
_audit_creation_method SHELXL-97
_cell_angle_alpha 90.00
_cell_angle_beta 101.229(2)
_cell_angle_gamma 90.00
_cell_formula_units_Z 2
_cell_length_a 9.7373(10)
_cell_length_b 9.4468(10)
_cell_length_c 21.280(2)
_cell_measurement_reflns_used 2737
_cell_measurement_temperature 295(2)
_cell_measurement_theta_max 25.31
_cell_measurement_theta_min 2.37
_cell_volume 1920.0(3)
_computing_cell_refinement 'SAINT-Plus (Bruker, 2001)'
_computing_data_collection 'APEX2 (Bruker, 2004)'
_computing_data_reduction 'SAINT-Plus (Bruker, 2001)'
_computing_molecular_graphics 'XP (Sheldrick, 1998)'
_computing_publication_material 'XP (Sheldrick, 1998)'
_computing_structure_refinement 'SHELXL97 (Sheldrick, 2008)'
_computing_structure_solution 'SHELXS97 (Sheldrick, 2008)'
_diffrn_ambient_temperature 295(2)
_diffrn_detector_area_resol_mean 0
_diffrn_measured_fraction_theta_full 0.997
_diffrn_measured_fraction_theta_max 0.997
_diffrn_measurement_device_type 'Bruker SMART APEX CCD area-detector'
_diffrn_measurement_method \w
_diffrn_radiation_monochromator graphite
_diffrn_radiation_source 'fine-focus sealed tube'
_diffrn_radiation_type MoK\a
_diffrn_radiation_wavelength 0.71073
_diffrn_reflns_av_R_equivalents 0.0279
_diffrn_reflns_av_sigmaI/netI 0.0338
_diffrn_reflns_limit_h_max 11
_diffrn_reflns_limit_h_min -10
_diffrn_reflns_limit_k_max 11
_diffrn_reflns_limit_k_min -11
_diffrn_reflns_limit_l_max 25
_diffrn_reflns_limit_l_min -22
_diffrn_reflns_number 9272
_diffrn_reflns_theta_full 25.00
_diffrn_reflns_theta_max 25.00
_diffrn_reflns_theta_min 1.95
_diffrn_standards_interval_count 0
_diffrn_standards_interval_time 0
_diffrn_standards_number 0
_exptl_absorpt_coefficient_mu 0.686
_exptl_absorpt_correction_T_max 0.9665
_exptl_absorpt_correction_T_min 0.7255
_exptl_absorpt_correction_type multi-scan
_exptl_absorpt_process_details '(SADABS; Sheldrick, 1995)'
_exptl_crystal_colour purple
_exptl_crystal_density_diffrn 1.346
_exptl_crystal_density_method 'not measured'
_exptl_crystal_description needle
_exptl_crystal_F_000 796
_exptl_crystal_size_max 0.30
_exptl_crystal_size_mid 0.05
_exptl_crystal_size_min 0.05
_refine_diff_density_max 0.336
_refine_diff_density_min -0.241
_refine_ls_extinction_method none
_refine_ls_goodness_of_fit_ref 1.048
_refine_ls_hydrogen_treatment constr
_refine_ls_matrix_type full
_refine_ls_number_parameters 259
_refine_ls_number_reflns 3376
_refine_ls_number_restraints 0
_refine_ls_restrained_S_all 1.048
_refine_ls_R_factor_all 0.0536
_refine_ls_R_factor_gt 0.0385
_refine_ls_shift/su_max 0.001
_refine_ls_shift/su_mean 0.000
_refine_ls_structure_factor_coef Fsqd
_refine_ls_weighting_details 'calc w=1/[\s^2^(Fo^2^)+(0.0599P)^2^+0.3654P] where P=(Fo^2^+2Fc^2^)/3'
_refine_ls_weighting_scheme calc
_refine_ls_wR_factor_gt 0.1029
_refine_ls_wR_factor_ref 0.1088
_reflns_number_gt 2610
_reflns_number_total 3376
_reflns_threshold_expression I>2sigma(I)
_cod_data_source_file jh2269.cif
_cod_data_source_block I
_cod_original_sg_symbol_H-M 'P 21/n'
_cod_database_code 2229724
_cod_database_fobs_code 2229724

loop_
_symmetry_equiv_pos_as_xyz
'x, y, z'
'-x+1/2, y+1/2, -z+1/2'
'-x, -y, -z'
'x-1/2, -y-1/2, z-1/2'

loop_
_atom_site_type_symbol
_atom_site_label
_atom_site_fract_x
_atom_site_fract_y
_atom_site_fract_z
_atom_site_U_iso_or_equiv
_atom_site_adp_type
_atom_site_calc_flag
_atom_site_refinement_flags
_atom_site_occupancy
_atom_site_disorder_assembly
_atom_site_disorder_group
Zn Zn1 1.0000 0.0000 1.0000 0.03997(16) Uani d S 1 . .
N N2 0.9529(2) 0.0662(2) 1.08533(8) 0.0377(5) Uani d . 1 . .
C C5 1.0664(3) -0.1265(3) 1.15417(10) 0.0382(6) Uani d . 1 . .
C C10 0.8349(2) 0.2917(3) 1.04962(11) 0.0379(6) Uani d . 1 . .
N N1 1.0918(2) -0.1781(2) 1.04326(8) 0.0370(5) Uani d . 1 . .
C C4 1.1139(3) -0.2084(3) 1.10731(11) 0.0388(6) Uani d . 1 . .
C C16 1.0114(3) -0.2648(3) 1.24674(12) 0.0565(7) Uani d . 1 . .
H H16 0.9250 -0.2874 1.2216 0.068 Uiso calc R 1 . .
C C13 1.2649(3) -0.1964(3) 1.32212(13) 0.0590(8) Uani d . 1 . .
H H13 1.3505 -0.1722 1.3475 0.071 Uiso calc R 1 . .
C C9 0.8856(3) 0.1885(3) 1.09594(11) 0.0399(6) Uani d . 1 . .
C C14 1.1741(3) -0.2811(3) 1.34609(11) 0.0487(7) Uani d . 1 . .
C C18 0.6411(3) 0.3997(3) 1.09533(13) 0.0508(7) Uani d . 1 . .
H H18 0.6022 0.3099 1.0958 0.061 Uiso calc R 1 . .
C C11 1.1027(3) -0.1798(3) 1.22180(10) 0.0390(6) Uani d . 1 . .
N N3 1.2522(4) -0.3731(3) 1.46169(12) 0.0859(9) Uani d . 1 . .
C C20 0.6318(3) 0.6457(3) 1.11635(13) 0.0542(7) Uani d . 1 . .
C C8 0.8808(3) 0.1975(3) 1.16333(12) 0.0516(7) Uani d . 1 . .
H H8 0.8407 0.2701 1.1832 0.062 Uiso calc R 1 . .
C C12 1.2296(3) -0.1464(3) 1.26005(12) 0.0535(7) Uani d . 1 . .
H H12 1.2924 -0.0895 1.2439 0.064 Uiso calc R 1 . .
C C23 0.7632(3) 0.4171(3) 1.07089(11) 0.0397(6) Uani d . 1 . .
C C21 0.7496(3) 0.6674(3) 1.09048(12) 0.0539(7) Uani d . 1 . .
H H21 0.7846 0.7584 1.0880 0.065 Uiso calc R 1 . .
C C6 0.9912(3) -0.0002(2) 1.14336(11) 0.0386(6) Uani d . 1 . .
C C17 1.2141(4) -0.3342(3) 1.41096(13) 0.0638(8) Uani d . 1 . .
C C22 0.8154(3) 0.5528(3) 1.06823(12) 0.0474(6) Uani d . 1 . .
H H22 0.8955 0.5673 1.0514 0.057 Uiso calc R 1 . .
C C24 0.5695(4) 0.7637(4) 1.14423(19) 0.0853(11) Uani d . 1 . .
C C19 0.5774(3) 0.5122(3) 1.11873(15) 0.0558(7) Uani d . 1 . .
H H19 0.4980 0.4981 1.1361 0.067 Uiso calc R 1 . .
C C7 0.9447(3) 0.0823(3) 1.19189(11) 0.0503(7) Uani d . 1 . .
H H7 0.9568 0.0599 1.2352 0.060 Uiso calc R 1 . .
C C15 1.0462(3) -0.3172(3) 1.30882(13) 0.0585(8) Uani d . 1 . .
H H15 0.9844 -0.3756 1.3250 0.070 Uiso calc R 1 . .
C C1 1.1545(3) -0.2842(3) 1.01528(11) 0.0390(6) Uani d . 1 . .
C C2 1.2155(3) -0.3853(3) 1.06340(12) 0.0498(7) Uani d . 1 . .
H H2 1.2628 -0.4678 1.0567 0.060 Uiso calc R 1 . .
C C3 1.1911(3) -0.3379(3) 1.11993(12) 0.0500(7) Uani d . 1 . .
H H3 1.2191 -0.3810 1.1597 0.060 Uiso calc R 1 . .
N N4 0.5198(5) 0.8532(4) 1.1673(2) 0.1405(17) Uani d . 1 . .

loop_
_atom_site_aniso_label
_atom_site_aniso_U_11
_atom_site_aniso_U_22
_atom_site_aniso_U_33
_atom_site_aniso_U_12
_atom_site_aniso_U_13
_atom_site_aniso_U_23
Zn1 0.0588(3) 0.0366(3) 0.0254(2) 0.01046(19) 0.01037(17) 0.00220(16)
N2 0.0477(12) 0.0378(11) 0.0285(10) 0.0083(10) 0.0098(9) 0.0020(9)
C5 0.0476(14) 0.0389(14) 0.0275(12) 0.0001(11) 0.0061(10) 0.0028(10)
C10 0.0418(13) 0.0395(14) 0.0324(12) 0.0046(11) 0.0075(10) -0.0015(10)
N1 0.0479(12) 0.0367(11) 0.0263(9) 0.0073(9) 0.0070(8) -0.0001(8)
C4 0.0497(14) 0.0358(13) 0.0297(12) 0.0037(11) 0.0048(10) 0.0021(10)
C16 0.0678(19) 0.0610(18) 0.0364(14) -0.0128(15) -0.0002(13) 0.0056(13)
C13 0.0562(17) 0.076(2) 0.0393(15) 0.0041(16) -0.0047(13) 0.0030(14)
C9 0.0471(14) 0.0415(14) 0.0319(12) 0.0050(11) 0.0097(10) -0.0008(10)
C14 0.0720(19) 0.0447(15) 0.0280(12) 0.0195(14) 0.0063(13) 0.0003(11)
C18 0.0547(16) 0.0402(15) 0.0610(17) 0.0013(13) 0.0195(13) -0.0009(13)
C11 0.0523(15) 0.0365(13) 0.0277(12) 0.0063(11) 0.0068(11) 0.0001(10)
N3 0.129(3) 0.088(2) 0.0374(14) 0.0310(19) 0.0062(15) 0.0121(14)
C20 0.0636(18) 0.0475(17) 0.0531(17) 0.0133(14) 0.0152(14) -0.0054(13)
C8 0.0727(18) 0.0519(17) 0.0327(13) 0.0172(14) 0.0168(13) -0.0011(12)
C12 0.0564(17) 0.0639(19) 0.0394(14) -0.0039(14) 0.0075(13) 0.0074(13)
C23 0.0472(14) 0.0391(15) 0.0315(12) 0.0068(11) 0.0049(10) -0.0009(11)
C21 0.075(2) 0.0362(15) 0.0485(16) -0.0011(14) 0.0061(14) -0.0061(12)
C6 0.0490(14) 0.0399(14) 0.0270(11) 0.0027(11) 0.0076(10) 0.0011(10)
C17 0.092(2) 0.0591(19) 0.0392(16) 0.0252(17) 0.0088(15) 0.0042(14)
C22 0.0531(16) 0.0479(15) 0.0417(14) 0.0013(13) 0.0102(12) -0.0025(12)
C24 0.105(3) 0.050(2) 0.111(3) 0.0098(19) 0.047(2) -0.013(2)
C19 0.0550(17) 0.0512(18) 0.0669(19) 0.0081(14) 0.0254(14) -0.0049(14)
C7 0.0736(19) 0.0507(17) 0.0288(13) 0.0152(14) 0.0149(12) 0.0045(12)
C15 0.085(2) 0.0498(17) 0.0425(15) -0.0079(16) 0.0159(15) 0.0093(13)
C1 0.0441(14) 0.0393(14) 0.0330(12) 0.0067(11) 0.0061(11) 0.0006(10)
C2 0.0650(18) 0.0457(15) 0.0378(14) 0.0208(13) 0.0077(12) 0.0026(12)
C3 0.0685(18) 0.0485(16) 0.0310(13) 0.0172(14) 0.0049(12) 0.0081(11)
N4 0.181(4) 0.070(2) 0.197(4) 0.024(3) 0.101(3) -0.036(3)

loop_
_atom_type_symbol
_atom_type_description
_atom_type_scat_dispersion_real
_atom_type_scat_dispersion_imag
_atom_type_scat_source
C C 0.0033 0.0016 'International Tables Vol C Tables 4.2.6.8 and 6.1.1.4'
H H 0.0000 0.0000 'International Tables Vol C Tables 4.2.6.8 and 6.1.1.4'
N N 0.0061 0.0033 'International Tables Vol C Tables 4.2.6.8 and 6.1.1.4'
O O 0.0106 0.0060 'International Tables Vol C Tables 4.2.6.8 and 6.1.1.4'
Zn Zn 0.2839 1.4301 'International Tables Vol C Tables 4.2.6.8 and 6.1.1.4'

loop_
_geom_angle_atom_site_label_1
_geom_angle_atom_site_label_2
_geom_angle_atom_site_label_3
_geom_angle_site_symmetry_1
_geom_angle_site_symmetry_3
_geom_angle
_geom_angle_publ_flag
N1 Zn1 N1 3_757 . 180.0000(10) ?
N1 Zn1 N2 3_757 . 89.67(7) ?
N1 Zn1 N2 . . 90.33(7) ?
N1 Zn1 N2 3_757 3_757 90.33(7) ?
N1 Zn1 N2 . 3_757 89.67(7) ?
N2 Zn1 N2 . 3_757 180.0000(10) ?
C9 N2 C6 . . 106.99(18) ?
C9 N2 Zn1 . . 126.80(15) ?
C6 N2 Zn1 . . 126.09(16) ?
C6 C5 C4 . . 125.9(2) ?
C6 C5 C11 . . 117.6(2) ?
C4 C5 C11 . . 116.5(2) ?
C9 C10 C1 . 3_757 124.8(2) ?
C9 C10 C23 . . 117.4(2) ?
C1 C10 C23 3_757 . 117.8(2) ?
C4 N1 C1 . . 106.49(18) ?
C4 N1 Zn1 . . 126.31(16) ?
C1 N1 Zn1 . . 126.96(15) ?
N1 C4 C5 . . 125.5(2) ?
N1 C4 C3 . . 109.9(2) ?
C5 C4 C3 . . 124.6(2) ?
C11 C16 C15 . . 121.2(3) ?
C11 C16 H16 . . 119.4 ?
C15 C16 H16 . . 119.4 ?
C14 C13 C12 . . 120.0(3) ?
C14 C13 H13 . . 120.0 ?
C12 C13 H13 . . 120.0 ?
N2 C9 C10 . . 125.7(2) ?
N2 C9 C8 . . 108.8(2) ?
C10 C9 C8 . . 125.4(2) ?
C13 C14 C15 . . 120.5(2) ?
C13 C14 C17 . . 119.1(3) ?
C15 C14 C17 . . 120.4(3) ?
C19 C18 C23 . . 121.4(3) ?
C19 C18 H18 . . 119.3 ?
C23 C18 H18 . . 119.3 ?
C12 C11 C16 . . 118.5(2) ?
C12 C11 C5 . . 120.5(2) ?
C16 C11 C5 . . 121.0(2) ?
C19 C20 C21 . . 120.5(3) ?
C19 C20 C24 . . 119.7(3) ?
C21 C20 C24 . . 119.7(3) ?
C7 C8 C9 . . 107.5(2) ?
C7 C8 H8 . . 126.3 ?
C9 C8 H8 . . 126.3 ?
C11 C12 C13 . . 121.0(3) ?
C11 C12 H12 . . 119.5 ?
C13 C12 H12 . . 119.5 ?
C22 C23 C18 . . 118.1(2) ?
C22 C23 C10 . . 121.7(2) ?
C18 C23 C10 . . 120.2(2) ?
C20 C21 C22 . . 119.6(3) ?
C20 C21 H21 . . 120.2 ?
C22 C21 H21 . . 120.2 ?
N2 C6 C5 . . 125.5(2) ?
N2 C6 C7 . . 109.4(2) ?
C5 C6 C7 . . 125.1(2) ?
N3 C17 C14 . . 176.4(4) ?
C23 C22 C21 . . 120.7(3) ?
C23 C22 H22 . . 119.6 ?
C21 C22 H22 . . 119.6 ?
N4 C24 C20 . . 177.9(4) ?
C20 C19 C18 . . 119.6(3) ?
C20 C19 H19 . . 120.2 ?
C18 C19 H19 . . 120.2 ?
C8 C7 C6 . . 107.4(2) ?
C8 C7 H7 . . 126.3 ?
C6 C7 H7 . . 126.3 ?
C14 C15 C16 . . 118.9(3) ?
C14 C15 H15 . . 120.6 ?
C16 C15 H15 . . 120.6 ?
N1 C1 C10 . 3_757 126.1(2) ?
N1 C1 C2 . . 109.5(2) ?
C10 C1 C2 3_757 . 124.4(2) ?
C3 C2 C1 . . 107.1(2) ?
C3 C2 H2 . . 126.5 ?
C1 C2 H2 . . 126.5 ?
C2 C3 C4 . . 107.1(2) ?
C2 C3 H3 . . 126.5 ?
C4 C3 H3 . . 126.5 ?

loop_
_geom_bond_atom_site_label_1
_geom_bond_atom_site_label_2
_geom_bond_site_symmetry_2
_geom_bond_distance
_geom_bond_publ_flag
Zn1 N1 3_757 2.0391(19) ?
Zn1 N1 . 2.0391(19) ?
Zn1 N2 . 2.0546(18) ?
Zn1 N2 3_757 2.0546(18) ?
Zn1 N3 2_757 2.675(2) ?
Zn1 N3 4_555 2.675(2) ?
N2 C9 . 1.369(3) ?
N2 C6 . 1.370(3) ?
C5 C6 . 1.396(3) ?
C5 C4 . 1.409(3) ?
C5 C11 . 1.501(3) ?
C10 C9 . 1.406(3) ?
C10 C1 3_757 1.406(3) ?
C10 C23 . 1.490(3) ?
N1 C4 . 1.368(3) ?
N1 C1 . 1.368(3) ?
C4 C3 . 1.434(3) ?
C16 C11 . 1.379(4) ?
C16 C15 . 1.390(4) ?
C16 H16 . 0.9300 ?
C13 C14 . 1.363(4) ?
C13 C12 . 1.382(4) ?
C13 H13 . 0.9300 ?
C9 C8 . 1.446(3) ?
C14 C15 . 1.383(4) ?
C14 C17 . 1.449(4) ?
C18 C19 . 1.372(4) ?
C18 C23 . 1.396(4) ?
C18 H18 . 0.9300 ?
C11 C12 . 1.377(4) ?
N3 C17 . 1.132(3) ?
C20 C19 . 1.372(4) ?
C20 C21 . 1.381(4) ?
C20 C24 . 1.450(4) ?
C8 C7 . 1.339(4) ?
C8 H8 . 0.9300 ?
C12 H12 . 0.9300 ?
C23 C22 . 1.384(4) ?
C21 C22 . 1.387(4) ?
C21 H21 . 0.9300 ?
C6 C7 . 1.435(3) ?
C22 H22 . 0.9300 ?
C24 N4 . 1.134(4) ?
C19 H19 . 0.9300 ?
C7 H7 . 0.9300 ?
C15 H15 . 0.9300 ?
C1 C10 3_757 1.406(3) ?
C1 C2 . 1.441(3) ?
C2 C3 . 1.348(3) ?
C2 H2 . 0.9300 ?
C3 H3 . 0.9300 ?
